data_7212900
loop_
_publ_author_name
'Dobrowolski, Jan Cz'
'Jamr\'oz, Micha\/l H'
'Ko\/los, Robert'
'Rode, Joanna E.'
'Cyra\'nski, Micha\/l K'
'Sadlej, Joanna'

_publ_section_title
;
 IR low-temperature matrix, X-ray and ab initio study on L-isoserine
 conformations.
;
_journal_issue 36
_journal_name_full 'Physical chemistry chemical physics : PCCP'
_journal_page_first 10818
_journal_page_last 10830
_journal_paper_doi 10.1039/c0cp00016g
_journal_volume 12
_journal_year 2010
_chemical_absolute_configuration syn
_chemical_formula_moiety 'C3 H7 N O3'
_chemical_formula_sum 'C3 H7 N O3'
_chemical_formula_weight 105.10
_chemical_name_common L-isoserine
_chemical_name_systematic
;
?
;
_space_group_IT_number 18
_symmetry_cell_setting orthorhombic
_symmetry_space_group_name_Hall 'P 2 2ab'
_symmetry_space_group_name_H-M 'P 21 21 2'
_atom_sites_solution_hydrogens geom
_atom_sites_solution_primary direct
_atom_sites_solution_secondary difmap
_audit_creation_method SHELXL-97
_cell_angle_alpha 90.00
_cell_angle_beta 90.00
_cell_angle_gamma 90.00
_cell_formula_units_Z 4
_cell_length_a 9.9244(12)
_cell_length_b 10.3690(15)
_cell_length_c 4.0380(6)
_cell_measurement_reflns_used 7914
_cell_measurement_temperature 100(2)
_cell_measurement_theta_max 28.5311
_cell_measurement_theta_min 2.8278
_cell_volume 415.53(10)
_computing_structure_refinement 'SHELXL-97 (Sheldrick, 1997)'
_computing_structure_solution 'SHELXS-97 (Sheldrick, 1990)'
_diffrn_ambient_temperature 100(2)
_diffrn_detector_area_resol_mean 8.6479
_diffrn_measured_fraction_theta_full 0.998
_diffrn_measured_fraction_theta_max 0.983
_diffrn_measurement_device_type KM4CCD
_diffrn_measurement_method 'omega scan'
_diffrn_radiation_monochromator graphite
_diffrn_radiation_source 'fine-focus sealed tube'
_diffrn_radiation_type MoK\a
_diffrn_radiation_wavelength 0.71073
_diffrn_reflns_av_R_equivalents 0.0168
_diffrn_reflns_av_sigmaI/netI 0.0073
_diffrn_reflns_limit_h_max 13
_diffrn_reflns_limit_h_min -13
_diffrn_reflns_limit_k_max 13
_diffrn_reflns_limit_k_min -13
_diffrn_reflns_limit_l_max 5
_diffrn_reflns_limit_l_min -5
_diffrn_reflns_number 7815
_diffrn_reflns_theta_full 25.00
_diffrn_reflns_theta_max 28.59
_diffrn_reflns_theta_min 2.84
_diffrn_standards_number '1 frame'
_exptl_absorpt_coefficient_mu 0.150
_exptl_absorpt_correction_T_max 1.03390
_exptl_absorpt_correction_T_min 0.96734
_exptl_absorpt_correction_type multi-scan
_exptl_crystal_colour colourless
_exptl_crystal_density_diffrn 1.680
_exptl_crystal_density_method 'not measured'
_exptl_crystal_description prismatic
_exptl_crystal_F_000 224
_exptl_crystal_size_max 0.25
_exptl_crystal_size_mid 0.2
_exptl_crystal_size_min 0.2
_refine_diff_density_max 0.363
_refine_diff_density_min -0.150
_refine_diff_density_rms 0.040
_refine_ls_abs_structure_details 'Flack H D (1983), Acta Cryst. A39, 876-881'
_refine_ls_extinction_coef 0.081(12)
_refine_ls_extinction_expression Fc^*^=kFc[1+0.001xFc^2^\l^3^/sin(2\q)]^-1/4^
_refine_ls_extinction_method SHELXL
_refine_ls_goodness_of_fit_ref 1.093
_refine_ls_hydrogen_treatment mixed
_refine_ls_matrix_type full
_refine_ls_number_parameters 81
_refine_ls_number_reflns 648
_refine_ls_number_restraints 0
_refine_ls_restrained_S_all 1.093
_refine_ls_R_factor_all 0.0235
_refine_ls_R_factor_gt 0.0229
_refine_ls_shift/su_max 0.001
_refine_ls_shift/su_mean 0.000
_refine_ls_structure_factor_coef Fsqd
_refine_ls_weighting_details 'calc w=1/[\s^2^(Fo^2^)+(0.0374P)^2^+0.1180P] where P=(Fo^2^+2Fc^2^)/3'
_refine_ls_weighting_scheme calc
_refine_ls_wR_factor_gt 0.0622
_refine_ls_wR_factor_ref 0.0625
_reflns_number_gt 630
_reflns_number_total 648
_reflns_threshold_expression >2sigma(I)
_cod_data_source_file c0cp00016g.txt
_cod_data_source_block L_isoserine
_cod_depositor_comments
;
The following automatic conversions were performed:

'_symmetry_cell_setting' value 'Orthorhombic' changed to
'orthorhombic' according to
/home/saulius/struct/CIF-dictionaries/cif_core.dic dictionary named
'cif_core.dic' version 2.4.2 from 2011-04-26.

Automatic conversion script
Id: cif_fix_values 1891 2012-01-12 08:04:46Z andrius 
;
_cod_original_sg_symbol_Hall P22ab
_cod_original_sg_symbol_H-M P2(1)2(1)2
_cod_database_code 7212900

loop_
_symmetry_equiv_pos_as_xyz
'x, y, z'
'-x, -y, z'
'-x+1/2, y+1/2, -z'
'x+1/2, -y+1/2, -z'

loop_
_atom_site_label
_atom_site_type_symbol
_atom_site_fract_x
_atom_site_fract_y
_atom_site_fract_z
_atom_site_U_iso_or_equiv
_atom_site_adp_type
_atom_site_occupancy
_atom_site_symmetry_multiplicity
_atom_site_calc_flag
_atom_site_refinement_flags
C1 C 0.95252(12) 0.24876(12) 0.4350(3) 0.0086(3) Uani 1 1 d .
O4 O 1.01651(9) 0.16850(9) 0.6051(2) 0.0130(2) Uani 1 1 d .
O5 O 0.99101(9) 0.35980(9) 0.3515(2) 0.0117(2) Uani 1 1 d .
C2 C 0.80936(12) 0.20633(11) 0.3404(3) 0.0080(3) Uani 1 1 d .
H9 H 0.7541 0.2052 0.5475 0.010 Uiso 1 1 calc R
O6 O 0.74692(9) 0.29246(9) 0.1164(2) 0.0096(2) Uani 1 1 d .
H8 H 0.664(2) 0.311(2) 0.207(6) 0.035(6) Uiso 1 1 d .
C3 C 0.81004(12) 0.07020(12) 0.2002(3) 0.0093(3) Uani 1 1 d .
H10 H 0.8642 0.0676 -0.0056 0.011 Uiso 1 1 calc R
H11 H 0.8511 0.0101 0.3620 0.011 Uiso 1 1 calc R
N7 N 0.66801(11) 0.03003(10) 0.1282(3) 0.0098(2) Uani 1 1 d .
H12 H 0.613(2) 0.0338(19) 0.310(6) 0.026(5) Uiso 1 1 d .
H13 H 0.660(2) -0.052(2) 0.039(6) 0.028(6) Uiso 1 1 d .
H14 H 0.624(2) 0.0851(19) -0.032(5) 0.023(5) Uiso 1 1 d .

loop_
_atom_site_aniso_label
_atom_site_aniso_U_11
_atom_site_aniso_U_22
_atom_site_aniso_U_33
_atom_site_aniso_U_23
_atom_site_aniso_U_13
_atom_site_aniso_U_12
C1 0.0081(5) 0.0096(5) 0.0079(6) -0.0020(5) 0.0014(5) -0.0003(4)
O4 0.0106(4) 0.0120(4) 0.0164(5) 0.0027(4) -0.0034(4) -0.0011(3)
O5 0.0112(4) 0.0092(4) 0.0146(5) 0.0003(4) -0.0002(4) -0.0024(3)
C2 0.0079(5) 0.0075(5) 0.0086(6) 0.0005(5) -0.0004(5) 0.0000(4)
O6 0.0081(4) 0.0096(4) 0.0109(4) 0.0021(4) 0.0000(4) 0.0018(3)
C3 0.0066(5) 0.0088(5) 0.0125(6) -0.0005(5) -0.0009(5) -0.0007(4)
N7 0.0087(5) 0.0099(5) 0.0107(5) -0.0010(4) -0.0008(4) -0.0020(4)

loop_
_atom_type_symbol
_atom_type_description
_atom_type_scat_dispersion_real
_atom_type_scat_dispersion_imag
_atom_type_scat_source
C C 0.0033 0.0000 'International Tables Vol C Tables 4.2.6.8 and 6.1.1.4'
H H 0.0000 0.0000 'International Tables Vol C Tables 4.2.6.8 and 6.1.1.4'
N N 0.0061 0.0000 'International Tables Vol C Tables 4.2.6.8 and 6.1.1.4'
O O 0.0106 0.0000 'International Tables Vol C Tables 4.2.6.8 and 6.1.1.4'

loop_
_geom_angle_atom_site_label_1
_geom_angle_atom_site_label_2
_geom_angle_atom_site_label_3
_geom_angle
O4 C1 O5 126.93(12)
O4 C1 C2 114.54(11)
O5 C1 C2 118.43(11)
O6 C2 C3 110.49(10)
O6 C2 C1 112.56(10)
C3 C2 C1 110.75(10)
O6 C2 H9 107.6
C3 C2 H9 107.6
C1 C2 H9 107.6
C2 O6 H8 105.5(15)
N7 C3 C2 109.03(10)
N7 C3 H10 109.9
C2 C3 H10 109.9
N7 C3 H11 109.9
C2 C3 H11 109.9
H10 C3 H11 108.3
C3 N7 H12 113.4(13)
C3 N7 H13 114.0(12)
H12 N7 H13 107.4(18)
C3 N7 H14 113.1(12)
H12 N7 H14 103.7(16)
H13 N7 H14 104.3(17)

loop_
_geom_bond_atom_site_label_1
_geom_bond_atom_site_label_2
_geom_bond_distance
C1 O4 1.2521(17)
C1 O5 1.2590(16)
C1 C2 1.5356(17)
C2 O6 1.4141(15)
C2 C3 1.5208(17)
C2 H9 1.0000
O6 H8 0.92(2)
C3 N7 1.4983(15)
C3 H10 0.9900
C3 H11 0.9900
N7 H12 0.92(2)
N7 H13 0.93(2)
N7 H14 0.97(2)

loop_
_geom_torsion_atom_site_label_1
_geom_torsion_atom_site_label_2
_geom_torsion_atom_site_label_3
_geom_torsion_atom_site_label_4
_geom_torsion
O4 C1 C2 O6 -172.89(11)
O5 C1 C2 O6 10.51(16)
O4 C1 C2 C3 -48.64(15)
O5 C1 C2 C3 134.76(12)
O6 C2 C3 N7 -57.56(13)
C1 C2 C3 N7 177.02(11)
